data_1007089
loop_
_publ_author_name
'Bagieu-Beucher, M'
'Durif, A'
'Guitel, J C'

_publ_section_title
;
Crystal Structure of a Barium-Zinc Decametaphosphate Ba~2~ Zn~3~ P~10~
O~30~
;
_journal_coden_ASTM JSSCBI
_journal_name_full 'Journal of Solid State Chemistry'
_journal_page_first 159
_journal_page_last 163
_journal_paper_doi 10.1016/0022-4596(82)90271-7
_journal_volume 45
_journal_year 1982
_chemical_formula_structural 'Ba2 Zn3 P10 O30'
_chemical_formula_sum 'Ba2 O30 P10 Zn3'
_chemical_name_systematic 'Dibarium trizinc catena-phosphate'
_space_group_IT_number 13
_symmetry_cell_setting monoclinic
_symmetry_Int_Tables_number 13
_symmetry_space_group_name_Hall '-P 2yac'
_symmetry_space_group_name_H-M 'P 1 2/n 1'
_cell_angle_alpha 90
_cell_angle_beta 99.65(3)
_cell_angle_gamma 90
_cell_formula_units_Z 2
_cell_length_a 21.738(15)
_cell_length_b 5.356(5)
_cell_length_c 10.748(8)
_cell_volume 1233.7
_refine_ls_R_factor_all 0.041
_cod_database_code 1007089

loop_
_symmetry_equiv_pos_as_xyz
x,y,z
-x,-y,-z
1/2-x,y,1/2-z
1/2+x,-y,1/2+z

loop_
_atom_site_label
_atom_site_type_symbol
_atom_site_symmetry_multiplicity
_atom_site_Wyckoff_symbol
_atom_site_fract_x
_atom_site_fract_y
_atom_site_fract_z
_atom_site_occupancy
_atom_site_attached_hydrogens
_atom_site_calc_flag
Ba1 Ba2+ 4 g 0.57580(2) 0.4983(1) 0.18736(4) 1. 0 d
Zn1 Zn2+ 2 b 0.5 0.5 0.5 1. 0 d
Zn2 Zn2+ 2 ? 0.25 0.4514(2) 0.75 1. 0 d
Zn3 Zn2+ 2 ? 0.25 0.5307(2) 0.25 1. 0 d
P1 P5+ 4 g 0.42580(9) 0.0939(4) 0.0552(2) 1. 0 d
P2 P5+ 4 g 0.47814(7) -0.0158(4) 0.3173(2) 1. 0 d
P3 P5+ 4 g 0.37042(8) -0.2145(4) 0.4134(2) 1. 0 d
P4 P5+ 4 g 0.30431(8) -0.0444(8) 0.6222(2) 1. 0 d
P5 P5+ 4 g 0.20406(9) 0.2234(4) 0.4789(2) 1. 0 d
O1 O2- 4 g 0.4595(3) -0.078(1) 0.1694(5) 1. 0 d
O2 O2- 4 g 0.4140(2) -0.007(1) 0.3666(5) 1. 0 d
O3 O2- 4 g 0.3504(3) -0.056(1) 0.5249(6) 1. 0 d
O4 O2- 4 g 0.2356(2) -0.032(1) 0.5395(5) 1. 0 d
O5 O2- 4 g 0.3586(3) 0.116(1) 0.0979(5) 1. 0 d
O6 O2- 4 g 0.4544(3) 0.348(1) 0.0586(6) 1. 0 d
O7 O2- 4 g 0.4211(3) -0.050(1) -0.0653(5) 1. 0 d
O8 O2- 4 g 0.5051(3) 0.240(1) 0.3365(5) 1. 0 d
O9 O2- 4 g 0.5168(3) -0.234(1) 0.3692(5) 1. 0 d
O10 O2- 4 g 0.3162(3) -0.245(1) 0.3108(7) 1. 0 d
O11 O2- 4 g 0.4066(3) -0.439(1) 0.4620(6) 1. 0 d
O12 O2- 4 g 0.3180(3) 0.195(1) 0.6918(6) 1. 0 d
O13 O2- 4 g 0.3093(3) -0.283(1) 0.6950(6) 1. 0 d
O14 O2- 4 g 0.2433(3) 0.317(1) 0.3896(6) 1. 0 d
O15 O2- 4 g 0.1908(3) 0.394(1) 0.5809(5) 1. 0 d

loop_
_atom_type_symbol
_atom_type_oxidation_number
Ba2+ 2.000
Zn2+ 2.000
P5+ 5.000
O2- -2.000
